data_4029044
loop_
_publ_author_name
'Paladhi, Sushovan'
'Bhati, Meeta'
'Panda, Deepanjan'
'Dash, Jyotirmayee'

_publ_section_title
;
 Thiazolidinedione-Isatin Conjugates via an Uncatalyzed Diastereoselective
 Aldol Reaction on Water.
;
_journal_issue 3
_journal_name_full 'The Journal of organic chemistry'
_journal_page_first 1473
_journal_paper_doi 10.1021/jo402515d
_journal_volume 79
_journal_year 2014
_chemical_formula_moiety 'C13 H12 N2 O4 S'
_chemical_formula_sum 'C13 H12 N2 O4 S'
_chemical_formula_weight 292.31
_chemical_name_systematic
; 
 ? 
;
_space_group_IT_number 14
_symmetry_cell_setting monoclinic
_symmetry_space_group_name_Hall '-P 2yn'
_symmetry_space_group_name_H-M 'P 1 21/n 1'
_atom_sites_solution_hydrogens geom
_atom_sites_solution_primary direct
_atom_sites_solution_secondary difmap
_audit_creation_method SHELXL-97
_cell_angle_alpha 90.00
_cell_angle_beta 104.871(2)
_cell_angle_gamma 90.00
_cell_formula_units_Z 4
_cell_length_a 13.6210(13)
_cell_length_b 7.4887(7)
_cell_length_c 13.6778(14)
_cell_measurement_reflns_used 7118
_cell_measurement_temperature 100(2)
_cell_measurement_theta_max 29.01
_cell_measurement_theta_min 2.45
_cell_volume 1348.5(2)
_computing_cell_refinement 'Bruker SMART'
_computing_data_collection 'Bruker SMART'
_computing_data_reduction 'Bruker SAINT'
_computing_molecular_graphics 'Bruker SHELXTL'
_computing_publication_material 'Bruker SHELXTL'
_computing_structure_refinement 'SHELXL-97 (Sheldrick, 1997)'
_computing_structure_solution 'SHELXS-97 (Sheldrick, 1990)'
_diffrn_ambient_temperature 100(2)
_diffrn_measured_fraction_theta_full 1.000
_diffrn_measured_fraction_theta_max 1.000
_diffrn_measurement_device_type 'CCD area detector'
_diffrn_measurement_method 'phi and omega scans'
_diffrn_radiation_monochromator graphite
_diffrn_radiation_source 'fine-focus sealed tube'
_diffrn_radiation_type MoK\a
_diffrn_radiation_wavelength 0.71073
_diffrn_reflns_av_R_equivalents 0.0384
_diffrn_reflns_av_sigmaI/netI 0.0238
_diffrn_reflns_limit_h_max 17
_diffrn_reflns_limit_h_min -17
_diffrn_reflns_limit_k_max 7
_diffrn_reflns_limit_k_min -9
_diffrn_reflns_limit_l_max 17
_diffrn_reflns_limit_l_min -16
_diffrn_reflns_number 20351
_diffrn_reflns_theta_full 27.00
_diffrn_reflns_theta_max 27.00
_diffrn_reflns_theta_min 2.45
_exptl_absorpt_coefficient_mu 0.255
_exptl_absorpt_correction_T_max 0.915
_exptl_absorpt_correction_T_min 0.869
_exptl_absorpt_correction_type multi-scan
_exptl_absorpt_process_details 'Sadabs, Bruker 2008'
_exptl_crystal_colour colourless
_exptl_crystal_density_diffrn 1.440
_exptl_crystal_density_method 'not measured'
_exptl_crystal_description block
_exptl_crystal_F_000 608
_exptl_crystal_size_max 0.63
_exptl_crystal_size_mid 0.46
_exptl_crystal_size_min 0.35
_refine_diff_density_max 0.301
_refine_diff_density_min -0.252
_refine_diff_density_rms 0.053
_refine_ls_extinction_method none
_refine_ls_goodness_of_fit_ref 1.030
_refine_ls_hydrogen_treatment mixed
_refine_ls_matrix_type full
_refine_ls_number_parameters 184
_refine_ls_number_reflns 2945
_refine_ls_number_restraints 0
_refine_ls_restrained_S_all 1.030
_refine_ls_R_factor_all 0.0492
_refine_ls_R_factor_gt 0.0363
_refine_ls_shift/su_max 0.004
_refine_ls_shift/su_mean 0.000
_refine_ls_structure_factor_coef Fsqd
_refine_ls_weighting_details 'calc w=1/[\s^2^(Fo^2^)+(0.0702P)^2^+0.3628P] where P=(Fo^2^+2Fc^2^)/3'
_refine_ls_weighting_scheme calc
_refine_ls_wR_factor_gt 0.1033
_refine_ls_wR_factor_ref 0.1180
_reflns_number_gt 2386
_reflns_number_total 2945
_reflns_threshold_expression >2sigma(I)
_cod_data_source_file jo402515d_si_001.cif
_cod_data_source_block 3aa
_cod_depositor_comments
;
The following automatic conversions were performed:

'_symmetry_cell_setting' value 'Monoclinic' changed to 'monoclinic'
according to
/usr/data/users/saulius/automatic-downloads/current/ACS/lib/dictionaries/cif_core.dic
dictionary named 'cif_core.dic' version 2.4.2 from 2011-04-26.

Automatic conversion script
Id: cif_fix_values 2281 2013-09-26 08:29:07Z andrius 
;
_cod_original_sg_symbol_H-M P21/n
_cod_database_code 4029044

loop_
_symmetry_equiv_pos_as_xyz
'x, y, z'
'-x+1/2, y+1/2, -z+1/2'
'-x, -y, -z'
'x-1/2, -y-1/2, z-1/2'

loop_
_atom_site_label
_atom_site_type_symbol
_atom_site_fract_x
_atom_site_fract_y
_atom_site_fract_z
_atom_site_U_iso_or_equiv
_atom_site_adp_type
_atom_site_occupancy
_atom_site_symmetry_multiplicity
_atom_site_calc_flag
_atom_site_refinement_flags
S1 S 0.43595(3) 0.57625(5) 0.10928(4) 0.04107(16) Uani 1 1 d .
O2 O 0.59501(11) 0.36270(18) 0.16134(14) 0.0642(5) Uani 1 1 d .
O1 O 0.62670(9) 0.96016(15) 0.12073(9) 0.0388(3) Uani 1 1 d .
O4 O 0.52745(11) 0.9251(2) 0.31311(11) 0.0606(4) Uani 1 1 d .
O3 O 0.43018(9) 1.11650(15) 0.11959(10) 0.0374(3) Uani 1 1 d .
H5 H 0.4904 1.1397 0.1433 0.056 Uiso 1 1 calc R
N1 N 0.62736(10) 0.65820(18) 0.14106(12) 0.0377(3) Uani 1 1 d .
N2 N 0.35608(12) 0.8769(2) 0.28979(12) 0.0416(4) Uani 1 1 d .
C3 C 0.56501(13) 0.5133(2) 0.14177(14) 0.0412(4) Uani 1 1 d .
C1 C 0.46610(12) 0.8061(2) 0.08841(12) 0.0304(3) Uani 1 1 d .
H1 H 0.4430 0.8301 0.0157 0.037 Uiso 1 1 calc R
C5 C 0.41115(12) 0.9378(2) 0.14337(13) 0.0324(4) Uani 1 1 d .
C11 C 0.29840(13) 0.9030(2) 0.11691(14) 0.0352(4) Uani 1 1 d .
C10 C 0.22746(14) 0.8969(3) 0.02494(15) 0.0437(4) Uani 1 1 d .
H8 H 0.2462 0.9167 -0.0349 0.052 Uiso 1 1 calc R
C9 C 0.12681(15) 0.8600(3) 0.02386(19) 0.0552(5) Uani 1 1 d .
H7 H 0.0775 0.8558 -0.0374 0.066 Uiso 1 1 calc R
C8 C 0.09998(16) 0.8298(3) 0.1131(2) 0.0577(6) Uani 1 1 d .
H6 H 0.0323 0.8068 0.1108 0.069 Uiso 1 1 calc R
C2 C 0.58094(12) 0.8219(2) 0.11920(12) 0.0306(3) Uani 1 1 d .
C4 C 0.73754(14) 0.6369(3) 0.1608(2) 0.0612(6) Uani 1 1 d .
H3 H 0.7674 0.6380 0.2324 0.092 Uiso 1 1 calc R
H2 H 0.7649 0.7333 0.1298 0.092 Uiso 1 1 calc R
H4 H 0.7525 0.5255 0.1330 0.092 Uiso 1 1 calc R
C6 C 0.44211(14) 0.9113(2) 0.25940(14) 0.0402(4) Uani 1 1 d .
C12 C 0.27033(14) 0.8697(2) 0.20647(14) 0.0389(4) Uani 1 1 d .
C7 C 0.17092(16) 0.8327(2) 0.20595(18) 0.0507(5) Uani 1 1 d .
H12 H 0.1523 0.8105 0.2657 0.061 Uiso 1 1 calc R
C13 C 0.35353(19) 0.8573(3) 0.39469(16) 0.0587(6) Uani 1 1 d .
H9 H 0.4195 0.8829 0.4380 0.088 Uiso 1 1 calc R
H10 H 0.3347 0.7371 0.4063 0.088 Uiso 1 1 calc R
H11 H 0.3047 0.9388 0.4092 0.088 Uiso 1 1 calc R

loop_
_atom_site_aniso_label
_atom_site_aniso_U_11
_atom_site_aniso_U_22
_atom_site_aniso_U_33
_atom_site_aniso_U_23
_atom_site_aniso_U_13
_atom_site_aniso_U_12
S1 0.0386(3) 0.0255(2) 0.0605(3) 0.00312(17) 0.0153(2) -0.00473(15)
O2 0.0540(8) 0.0260(7) 0.0997(13) 0.0109(7) -0.0039(8) 0.0021(6)
O1 0.0395(6) 0.0277(6) 0.0505(7) 0.0019(5) 0.0140(5) -0.0050(5)
O4 0.0493(9) 0.0870(12) 0.0438(8) 0.0042(7) 0.0084(7) 0.0004(7)
O3 0.0388(6) 0.0253(5) 0.0507(8) 0.0011(5) 0.0160(6) 0.0000(4)
N1 0.0325(7) 0.0263(7) 0.0509(9) 0.0014(6) 0.0045(6) 0.0012(5)
N2 0.0517(9) 0.0378(8) 0.0418(9) 0.0028(6) 0.0241(7) 0.0012(7)
C3 0.0429(9) 0.0259(8) 0.0501(11) 0.0025(7) 0.0036(8) -0.0016(7)
C1 0.0338(8) 0.0229(7) 0.0367(9) 0.0028(6) 0.0129(7) -0.0011(6)
C5 0.0345(8) 0.0268(8) 0.0388(9) 0.0016(6) 0.0145(7) 0.0007(6)
C11 0.0347(8) 0.0282(8) 0.0466(10) 0.0022(7) 0.0178(7) 0.0016(6)
C10 0.0396(9) 0.0413(9) 0.0516(11) 0.0017(8) 0.0144(8) -0.0016(7)
C9 0.0382(10) 0.0537(12) 0.0716(15) -0.0017(10) 0.0100(10) -0.0049(8)
C8 0.0398(10) 0.0486(12) 0.0905(18) -0.0036(11) 0.0274(11) -0.0058(8)
C2 0.0345(8) 0.0268(7) 0.0315(8) 0.0008(6) 0.0106(6) 0.0002(6)
C4 0.0352(10) 0.0430(11) 0.0960(18) 0.0020(11) -0.0002(10) 0.0045(8)
C6 0.0456(10) 0.0374(9) 0.0405(10) 0.0016(7) 0.0162(8) 0.0033(7)
C12 0.0452(9) 0.0257(8) 0.0524(11) 0.0000(7) 0.0246(8) 0.0009(7)
C7 0.0540(11) 0.0363(10) 0.0740(15) -0.0017(9) 0.0387(11) -0.0025(8)
C13 0.0786(15) 0.0588(13) 0.0477(12) 0.0068(9) 0.0327(11) 0.0007(11)

loop_
_atom_type_symbol
_atom_type_description
_atom_type_scat_dispersion_real
_atom_type_scat_dispersion_imag
_atom_type_scat_source
C C 0.0033 0.0016 'International Tables Vol C Tables 4.2.6.8 and 6.1.1.4'
H H 0.0000 0.0000 'International Tables Vol C Tables 4.2.6.8 and 6.1.1.4'
N N 0.0061 0.0033 'International Tables Vol C Tables 4.2.6.8 and 6.1.1.4'
O O 0.0106 0.0060 'International Tables Vol C Tables 4.2.6.8 and 6.1.1.4'
S S 0.1246 0.1234 'International Tables Vol C Tables 4.2.6.8 and 6.1.1.4'

loop_
_geom_angle_atom_site_label_1
_geom_angle_atom_site_label_2
_geom_angle_atom_site_label_3
_geom_angle
C3 S1 C1 92.41(7)
C5 O3 H5 109.5
C2 N1 C3 116.92(14)
C2 N1 C4 121.93(14)
C3 N1 C4 121.14(14)
C6 N2 C12 111.07(15)
C6 N2 C13 124.08(18)
C12 N2 C13 124.81(16)
O2 C3 N1 124.27(17)
O2 C3 S1 124.39(14)
N1 C3 S1 111.34(12)
C2 C1 C5 114.15(13)
C2 C1 S1 106.86(10)
C5 C1 S1 111.88(10)
C2 C1 H1 107.9
C5 C1 H1 107.9
S1 C1 H1 107.9
O3 C5 C11 110.06(13)
O3 C5 C1 110.56(12)
C11 C5 C1 111.34(13)
O3 C5 C6 109.83(13)
C11 C5 C6 102.53(13)
C1 C5 C6 112.26(13)
C10 C11 C12 120.64(16)
C10 C11 C5 131.18(15)
C12 C11 C5 108.16(15)
C11 C10 C9 118.29(18)
C11 C10 H8 120.9
C9 C10 H8 120.9
C8 C9 C10 120.4(2)
C8 C9 H7 119.8
C10 C9 H7 119.8
C9 C8 C7 121.86(18)
C9 C8 H6 119.1
C7 C8 H6 119.1
O1 C2 N1 123.66(15)
O1 C2 C1 124.30(14)
N1 C2 C1 111.98(13)
N1 C4 H3 109.5
N1 C4 H2 109.5
H3 C4 H2 109.5
N1 C4 H4 109.5
H3 C4 H4 109.5
H2 C4 H4 109.5
O4 C6 N2 126.70(18)
O4 C6 C5 125.35(16)
N2 C6 C5 107.91(16)
C7 C12 C11 121.37(19)
C7 C12 N2 128.36(18)
C11 C12 N2 110.25(15)
C12 C7 C8 117.43(19)
C12 C7 H12 121.3
C8 C7 H12 121.3
N2 C13 H9 109.5
N2 C13 H10 109.5
H9 C13 H10 109.5
N2 C13 H11 109.5
H9 C13 H11 109.5
H10 C13 H11 109.5

loop_
_geom_bond_atom_site_label_1
_geom_bond_atom_site_label_2
_geom_bond_distance
S1 C3 1.7632(18)
S1 C1 1.8093(15)
O2 C3 1.206(2)
O1 C2 1.2059(19)
O4 C6 1.210(2)
O3 C5 1.4168(19)
O3 H5 0.8200
N1 C2 1.377(2)
N1 C3 1.379(2)
N1 C4 1.464(2)
N2 C6 1.365(2)
N2 C12 1.408(2)
N2 C13 1.452(2)
C1 C2 1.517(2)
C1 C5 1.545(2)
C1 H1 0.9800
C5 C11 1.507(2)
C5 C6 1.547(3)
C11 C10 1.376(3)
C11 C12 1.396(2)
C10 C9 1.395(3)
C10 H8 0.9300
C9 C8 1.380(3)
C9 H7 0.9300
C8 C7 1.385(3)
C8 H6 0.9300
C4 H3 0.9600
C4 H2 0.9600
C4 H4 0.9600
C12 C7 1.380(3)
C7 H12 0.9300
C13 H9 0.9600
C13 H10 0.9600
C13 H11 0.9600
